data_7025987
loop_
_publ_author_name
'Masters, Sarah L.'
'Rankin, David W. H.'
'Cordes, David B.'
'B\"atz, Karin'
'Lickiss, Paul D.'
'Boag, Neil M.'
'Redhouse, Alan D.'
'Whittaker, Stephen M.'

_publ_section_title
;
 The gas-phase structure and some reactions of the bulky primary silane
 (Me(3)Si)(3)CSiH(3) and the solid-state structure of the bulky dialkyl
 disilane [(Me(3)Si)(3)CSiH(2)](2).
;
_journal_issue 39
_journal_name_full 'Dalton transactions (Cambridge, England : 2003)'
_journal_page_first 9353
_journal_page_last 9360
_journal_paper_doi 10.1039/c0dt00100g
_journal_volume 39
_journal_year 2010
_chemical_formula_moiety 'C20 H58 Si8'
_chemical_formula_sum 'C20 H58 Si8'
_chemical_formula_weight 523.38
_chemical_name_common 1,2-bis(tris(trimethylsilyl)methyl)disilane
_chemical_name_systematic
;
?
;
_space_group_IT_number 2
_symmetry_cell_setting triclinic
_symmetry_space_group_name_Hall '-P 1'
_symmetry_space_group_name_H-M 'P -1'
_atom_sites_solution_hydrogens geom
_atom_sites_solution_primary direct
_atom_sites_solution_secondary difmap
_audit_creation_method SHELXL-97
_cell_angle_alpha 108.29(3)
_cell_angle_beta 90.32(3)
_cell_angle_gamma 91.49(3)
_cell_formula_units_Z 2
_cell_length_a 9.090(4)
_cell_length_b 12.712(4)
_cell_length_c 15.286(5)
_cell_measurement_reflns_used 25
_cell_measurement_temperature 203(2)
_cell_measurement_theta_max 14.69
_cell_measurement_theta_min 2.86
_cell_volume 1676.4(11)
_computing_cell_refinement 'SHELXTL Plus Release 3.4 (Nicolet, 1988)'
_computing_data_collection 'SHELXTL Plus Release 3.4 (Nicolet, 1988)'
_computing_data_reduction 'SHELXTL Plus Release 3.4 (Nicolet, 1988)'
_computing_molecular_graphics 'SHELXTL Version 5.03 (Siemens, 1994)'
_computing_publication_material SHELXL-97
_computing_structure_refinement 'SHELXL-97 (Sheldrick, 1997)'
_computing_structure_solution 'SHELXTL Plus Release 3.4 (Nicolet, 1988)'
_diffrn_ambient_temperature 203(2)
_diffrn_measured_fraction_theta_full 0.999
_diffrn_measured_fraction_theta_max 0.999
_diffrn_measurement_device_type 'Siemens R3m/V'
_diffrn_measurement_method 'profile data from \q/2\q scans'
_diffrn_radiation_monochromator graphite
_diffrn_radiation_source 'fine-focus sealed tube'
_diffrn_radiation_type MoK\a
_diffrn_radiation_wavelength 0.71073
_diffrn_reflns_av_R_equivalents 0.0273
_diffrn_reflns_av_sigmaI/netI 0.0489
_diffrn_reflns_limit_h_max 10
_diffrn_reflns_limit_h_min -10
_diffrn_reflns_limit_k_max 15
_diffrn_reflns_limit_k_min -15
_diffrn_reflns_limit_l_max 18
_diffrn_reflns_limit_l_min -18
_diffrn_reflns_number 6338
_diffrn_reflns_theta_full 25.05
_diffrn_reflns_theta_max 25.05
_diffrn_reflns_theta_min 2.51
_diffrn_standards_decay_% 0
_diffrn_standards_interval_count 100
_diffrn_standards_number 3
_exptl_absorpt_coefficient_mu 0.328
_exptl_absorpt_correction_type none
_exptl_crystal_colour colourless
_exptl_crystal_density_diffrn 1.037
_exptl_crystal_density_method 'not measured'
_exptl_crystal_description block
_exptl_crystal_F_000 580
_exptl_crystal_size_max 0.30
_exptl_crystal_size_mid 0.20
_exptl_crystal_size_min 0.20
_refine_diff_density_max 0.470
_refine_diff_density_min -0.275
_refine_diff_density_rms 0.055
_refine_ls_extinction_method none
_refine_ls_goodness_of_fit_ref 1.035
_refine_ls_hydrogen_treatment mixed
_refine_ls_matrix_type full
_refine_ls_number_parameters 287
_refine_ls_number_reflns 5931
_refine_ls_number_restraints 0
_refine_ls_restrained_S_all 1.035
_refine_ls_R_factor_all 0.0649
_refine_ls_R_factor_gt 0.0455
_refine_ls_shift/su_max 0.000
_refine_ls_shift/su_mean 0.000
_refine_ls_structure_factor_coef Fsqd
_refine_ls_weighting_details 'calc w=1/[\s^2^(Fo^2^)+(0.0551P)^2^+0.3510P] where P=(Fo^2^+2Fc^2^)/3'
_refine_ls_weighting_scheme calc
_refine_ls_wR_factor_gt 0.1044
_refine_ls_wR_factor_ref 0.1121
_reflns_number_gt 4510
_reflns_number_total 5931
_reflns_threshold_expression >2sigma(I)
_cod_data_source_file c0dt00100g.txt
_cod_data_source_block shelxl
_cod_original_cell_volume 1676.4(10)
_cod_original_sg_symbol_H-M P-1
_cod_database_code 7025987

loop_
_symmetry_equiv_pos_as_xyz
'x, y, z'
'-x, -y, -z'

loop_
_atom_site_label
_atom_site_type_symbol
_atom_site_fract_x
_atom_site_fract_y
_atom_site_fract_z
_atom_site_U_iso_or_equiv
_atom_site_adp_type
_atom_site_occupancy
_atom_site_symmetry_multiplicity
_atom_site_calc_flag
_atom_site_refinement_flags
C1 C 0.4443(3) 0.7034(2) 0.11596(17) 0.0265(6) Uani 1 1 d .
Si1 Si 0.48250(8) 0.54939(6) 0.07899(5) 0.03050(19) Uani 1 1 d .
Si2 Si 0.56052(9) 0.77563(6) 0.04733(5) 0.0339(2) Uani 1 1 d .
C21 C 0.7537(3) 0.7237(3) 0.0295(2) 0.0475(8) Uani 1 1 d .
H21A H 0.7513 0.6436 0.0145 0.071 Uiso 1 1 calc R
H21B H 0.8115 0.7565 0.0854 0.071 Uiso 1 1 calc R
H21C H 0.7979 0.7441 -0.0207 0.071 Uiso 1 1 calc R
C22 C 0.4827(3) 0.7529(3) -0.0710(2) 0.0460(8) Uani 1 1 d .
H22A H 0.3858 0.7843 -0.0664 0.069 Uiso 1 1 calc R
H22B H 0.4751 0.6740 -0.1037 0.069 Uiso 1 1 calc R
H22C H 0.5469 0.7887 -0.1043 0.069 Uiso 1 1 calc R
C23 C 0.5805(4) 0.9299(3) 0.1032(2) 0.0566(9) Uani 1 1 d .
H23A H 0.6363 0.9619 0.0634 0.085 Uiso 1 1 calc R
H23B H 0.6317 0.9455 0.1619 0.085 Uiso 1 1 calc R
H23C H 0.4838 0.9617 0.1130 0.085 Uiso 1 1 calc R
Si3 Si 0.23921(8) 0.71935(6) 0.09883(5) 0.03163(19) Uani 1 1 d .
C31 C 0.1643(3) 0.6183(2) -0.0105(2) 0.0427(7) Uani 1 1 d .
H31A H 0.0642 0.6369 -0.0208 0.064 Uiso 1 1 calc R
H31B H 0.1649 0.5440 -0.0058 0.064 Uiso 1 1 calc R
H31C H 0.2248 0.6217 -0.0617 0.064 Uiso 1 1 calc R
C32 C 0.1248(3) 0.6923(3) 0.1911(2) 0.0505(8) Uani 1 1 d .
H32A H 0.0215 0.6906 0.1745 0.076 Uiso 1 1 calc R
H32B H 0.1438 0.7506 0.2489 0.076 Uiso 1 1 calc R
H32C H 0.1499 0.6215 0.1978 0.076 Uiso 1 1 calc R
C33 C 0.1934(3) 0.8613(2) 0.0967(2) 0.0471(8) Uani 1 1 d .
H33A H 0.2441 0.8766 0.0461 0.071 Uiso 1 1 calc R
H33B H 0.2245 0.9157 0.1544 0.071 Uiso 1 1 calc R
H33C H 0.0880 0.8650 0.0883 0.071 Uiso 1 1 calc R
Si4 Si 0.49931(9) 0.75460(7) 0.24387(5) 0.0354(2) Uani 1 1 d .
C41 C 0.4417(4) 0.6559(3) 0.3073(2) 0.0472(8) Uani 1 1 d .
H41A H 0.4574 0.6911 0.3729 0.071 Uiso 1 1 calc R
H41B H 0.4997 0.5898 0.2867 0.071 Uiso 1 1 calc R
H41C H 0.3383 0.6357 0.2949 0.071 Uiso 1 1 calc R
C42 C 0.4193(4) 0.8914(3) 0.3065(2) 0.0571(9) Uani 1 1 d .
H42A H 0.3128 0.8839 0.3048 0.086 Uiso 1 1 calc R
H42B H 0.4497 0.9457 0.2770 0.086 Uiso 1 1 calc R
H42C H 0.4541 0.9155 0.3700 0.086 Uiso 1 1 calc R
C43 C 0.7043(4) 0.7719(3) 0.2602(2) 0.0603(10) Uani 1 1 d .
H43A H 0.7409 0.8257 0.2319 0.090 Uiso 1 1 calc R
H43B H 0.7496 0.7013 0.2316 0.090 Uiso 1 1 calc R
H43C H 0.7284 0.7976 0.3256 0.090 Uiso 1 1 calc R
H1B H 0.362(3) 0.497(2) 0.1106(17) 0.032(7) Uiso 1 1 d .
H1A H 0.606(3) 0.533(2) 0.1274(17) 0.032(7) Uiso 1 1 d .
H5B H 0.068(3) 0.393(2) 0.5737(18) 0.037(7) Uiso 1 1 d .
H5A H -0.170(3) 0.395(2) 0.5222(18) 0.040(8) Uiso 1 1 d .
C2 C 0.0217(3) 0.2896(2) 0.38937(17) 0.0267(6) Uani 1 1 d .
Si5 Si -0.01788(9) 0.40647(6) 0.49848(5) 0.0333(2) Uani 1 1 d .
Si6 Si -0.08694(9) 0.16429(6) 0.40193(6) 0.0374(2) Uani 1 1 d .
C61 C -0.0198(4) 0.0292(2) 0.3238(2) 0.0485(8) Uani 1 1 d .
H61A H 0.0825 0.0212 0.3383 0.073 Uiso 1 1 calc R
H61B H -0.0288 0.0280 0.2602 0.073 Uiso 1 1 calc R
H61C H -0.0785 -0.0315 0.3325 0.073 Uiso 1 1 calc R
C62 C -0.0822(4) 0.1558(3) 0.5219(2) 0.0558(9) Uani 1 1 d .
H62A H -0.1270 0.2207 0.5633 0.084 Uiso 1 1 calc R
H62B H 0.0191 0.1526 0.5409 0.084 Uiso 1 1 calc R
H62C H -0.1362 0.0897 0.5235 0.084 Uiso 1 1 calc R
C63 C -0.2876(4) 0.1680(3) 0.3748(3) 0.0685(11) Uani 1 1 d .
H63A H -0.3385 0.1041 0.3835 0.103 Uiso 1 1 calc R
H63B H -0.2999 0.1666 0.3114 0.103 Uiso 1 1 calc R
H63C H -0.3283 0.2353 0.4156 0.103 Uiso 1 1 calc R
Si7 Si -0.04395(10) 0.32368(7) 0.28341(6) 0.0390(2) Uani 1 1 d .
C71 C -0.0665(4) 0.1976(3) 0.1782(2) 0.0545(9) Uani 1 1 d .
H71A H -0.0931 0.2204 0.1255 0.082 Uiso 1 1 calc R
H71B H -0.1433 0.1487 0.1887 0.082 Uiso 1 1 calc R
H71C H 0.0254 0.1588 0.1664 0.082 Uiso 1 1 calc R
C72 C -0.2266(4) 0.3924(3) 0.3009(2) 0.0583(9) Uani 1 1 d .
H72A H -0.2374 0.4339 0.3655 0.087 Uiso 1 1 calc R
H72B H -0.3050 0.3365 0.2817 0.087 Uiso 1 1 calc R
H72C H -0.2317 0.4425 0.2644 0.087 Uiso 1 1 calc R
C73 C 0.0876(4) 0.4208(3) 0.2509(2) 0.0582(9) Uani 1 1 d .
H73A H 0.0504 0.4359 0.1966 0.087 Uiso 1 1 calc R
H73B H 0.1829 0.3872 0.2379 0.087 Uiso 1 1 calc R
H73C H 0.0975 0.4896 0.3015 0.087 Uiso 1 1 calc R
Si8 Si 0.22771(8) 0.26465(6) 0.38698(5) 0.0346(2) Uani 1 1 d .
C81 C 0.3432(3) 0.3962(3) 0.4231(3) 0.0551(9) Uani 1 1 d .
H81A H 0.4464 0.3785 0.4149 0.083 Uiso 1 1 calc R
H81B H 0.3259 0.4360 0.4874 0.083 Uiso 1 1 calc R
H81C H 0.3170 0.4421 0.3856 0.083 Uiso 1 1 calc R
C82 C 0.2845(4) 0.1885(3) 0.4682(2) 0.0565(9) Uani 1 1 d .
H82A H 0.2337 0.1168 0.4514 0.085 Uiso 1 1 calc R
H82B H 0.2592 0.2311 0.5306 0.085 Uiso 1 1 calc R
H82C H 0.3899 0.1784 0.4647 0.085 Uiso 1 1 calc R
C83 C 0.2924(3) 0.1815(3) 0.2704(2) 0.0474(8) Uani 1 1 d .
H83A H 0.2770 0.2223 0.2272 0.071 Uiso 1 1 calc R
H83B H 0.2374 0.1114 0.2496 0.071 Uiso 1 1 calc R
H83C H 0.3964 0.1676 0.2738 0.071 Uiso 1 1 calc R

loop_
_atom_site_aniso_label
_atom_site_aniso_U_11
_atom_site_aniso_U_22
_atom_site_aniso_U_33
_atom_site_aniso_U_23
_atom_site_aniso_U_13
_atom_site_aniso_U_12
C1 0.0251(13) 0.0247(13) 0.0282(14) 0.0059(11) 0.0019(11) 0.0019(11)
Si1 0.0312(4) 0.0281(4) 0.0304(4) 0.0063(3) 0.0021(3) 0.0051(3)
Si2 0.0311(4) 0.0347(4) 0.0360(4) 0.0114(3) 0.0047(3) -0.0020(3)
C21 0.0297(16) 0.057(2) 0.054(2) 0.0158(16) 0.0072(14) -0.0034(14)
C22 0.0478(19) 0.056(2) 0.0392(17) 0.0218(15) 0.0079(15) 0.0050(16)
C23 0.064(2) 0.0416(19) 0.064(2) 0.0186(17) 0.0086(18) -0.0130(17)
Si3 0.0257(4) 0.0319(4) 0.0363(4) 0.0089(3) 0.0037(3) 0.0049(3)
C31 0.0293(15) 0.0447(18) 0.0504(19) 0.0093(15) -0.0059(14) 0.0044(13)
C32 0.0340(17) 0.066(2) 0.056(2) 0.0245(18) 0.0119(15) 0.0035(16)
C33 0.0431(18) 0.0418(18) 0.055(2) 0.0125(15) 0.0056(15) 0.0142(15)
Si4 0.0376(5) 0.0360(4) 0.0288(4) 0.0052(3) 0.0003(3) -0.0037(4)
C41 0.052(2) 0.055(2) 0.0349(17) 0.0153(15) 0.0007(15) -0.0023(16)
C42 0.076(3) 0.0448(19) 0.0397(19) -0.0021(15) 0.0051(17) -0.0028(18)
C43 0.048(2) 0.086(3) 0.047(2) 0.0234(19) -0.0151(16) -0.0190(19)
C2 0.0277(14) 0.0235(13) 0.0269(14) 0.0052(11) 0.0026(11) 0.0020(11)
Si5 0.0396(5) 0.0259(4) 0.0315(4) 0.0047(3) 0.0065(3) 0.0017(3)
Si6 0.0363(5) 0.0286(4) 0.0457(5) 0.0095(4) 0.0079(4) -0.0028(3)
C61 0.057(2) 0.0278(16) 0.055(2) 0.0048(14) 0.0089(16) -0.0039(14)
C62 0.076(2) 0.0432(19) 0.053(2) 0.0215(16) 0.0258(18) 0.0029(17)
C63 0.0353(19) 0.058(2) 0.106(3) 0.017(2) 0.007(2) -0.0112(17)
Si7 0.0477(5) 0.0344(4) 0.0338(4) 0.0089(4) -0.0056(4) 0.0028(4)
C71 0.074(2) 0.0467(19) 0.0371(18) 0.0059(15) -0.0153(17) 0.0025(17)
C72 0.060(2) 0.052(2) 0.058(2) 0.0084(17) -0.0167(18) 0.0139(18)
C73 0.087(3) 0.045(2) 0.046(2) 0.0205(16) 0.0069(18) -0.0018(19)
Si8 0.0289(4) 0.0333(4) 0.0378(4) 0.0058(3) 0.0027(3) 0.0014(3)
C81 0.0342(17) 0.0442(19) 0.076(2) 0.0043(18) 0.0023(17) -0.0046(15)
C82 0.050(2) 0.068(2) 0.053(2) 0.0208(18) -0.0077(16) 0.0127(18)
C83 0.0433(18) 0.0460(18) 0.0495(19) 0.0092(15) 0.0181(15) 0.0066(15)

loop_
_atom_type_symbol
_atom_type_description
_atom_type_scat_dispersion_real
_atom_type_scat_dispersion_imag
_atom_type_scat_source
C C 0.0033 0.0016 'International Tables Vol C Tables 4.2.6.8 and 6.1.1.4'
H H 0.0000 0.0000 'International Tables Vol C Tables 4.2.6.8 and 6.1.1.4'
Si Si 0.0817 0.0704 'International Tables Vol C Tables 4.2.6.8 and 6.1.1.4'

loop_
_geom_angle_atom_site_label_1
_geom_angle_atom_site_label_2
_geom_angle_atom_site_label_3
_geom_angle
_geom_angle_site_symmetry_1
_geom_angle_site_symmetry_3
Si1 C1 Si2 110.52(13) . .
Si1 C1 Si3 108.06(13) . .
Si2 C1 Si3 111.60(13) . .
Si1 C1 Si4 103.85(13) . .
Si2 C1 Si4 111.10(13) . .
Si3 C1 Si4 111.40(13) . .
C1 Si1 Si1 120.05(9) . 2_665
C1 Si1 H1B 106.6(10) . .
Si1 Si1 H1B 107.8(10) 2_665 .
C1 Si1 H1A 109.0(10) . .
Si1 Si1 H1A 107.1(10) 2_665 .
H1B Si1 H1A 105.4(14) . .
C22 Si2 C23 106.61(16) . .
C22 Si2 C21 105.46(15) . .
C23 Si2 C21 105.70(16) . .
C22 Si2 C1 112.14(13) . .
C23 Si2 C1 113.62(13) . .
C21 Si2 C1 112.70(13) . .
Si2 C21 H21A 109.5 . .
Si2 C21 H21B 109.5 . .
H21A C21 H21B 109.5 . .
Si2 C21 H21C 109.5 . .
H21A C21 H21C 109.5 . .
H21B C21 H21C 109.5 . .
Si2 C22 H22A 109.5 . .
Si2 C22 H22B 109.5 . .
H22A C22 H22B 109.5 . .
Si2 C22 H22C 109.5 . .
H22A C22 H22C 109.5 . .
H22B C22 H22C 109.5 . .
Si2 C23 H23A 109.5 . .
Si2 C23 H23B 109.5 . .
H23A C23 H23B 109.5 . .
Si2 C23 H23C 109.5 . .
H23A C23 H23C 109.5 . .
H23B C23 H23C 109.5 . .
C32 Si3 C31 104.31(15) . .
C32 Si3 C33 106.43(15) . .
C31 Si3 C33 107.11(15) . .
C32 Si3 C1 112.85(14) . .
C31 Si3 C1 112.60(12) . .
C33 Si3 C1 112.92(13) . .
Si3 C31 H31A 109.5 . .
Si3 C31 H31B 109.5 . .
H31A C31 H31B 109.5 . .
Si3 C31 H31C 109.5 . .
H31A C31 H31C 109.5 . .
H31B C31 H31C 109.5 . .
Si3 C32 H32A 109.5 . .
Si3 C32 H32B 109.5 . .
H32A C32 H32B 109.5 . .
Si3 C32 H32C 109.5 . .
H32A C32 H32C 109.5 . .
H32B C32 H32C 109.5 . .
Si3 C33 H33A 109.5 . .
Si3 C33 H33B 109.5 . .
H33A C33 H33B 109.5 . .
Si3 C33 H33C 109.5 . .
H33A C33 H33C 109.5 . .
H33B C33 H33C 109.5 . .
C42 Si4 C41 106.90(15) . .
C42 Si4 C43 106.99(17) . .
C41 Si4 C43 105.19(16) . .
C42 Si4 C1 112.51(14) . .
C41 Si4 C1 113.19(13) . .
C43 Si4 C1 111.56(14) . .
Si4 C41 H41A 109.5 . .
Si4 C41 H41B 109.5 . .
H41A C41 H41B 109.5 . .
Si4 C41 H41C 109.5 . .
H41A C41 H41C 109.5 . .
H41B C41 H41C 109.5 . .
Si4 C42 H42A 109.5 . .
Si4 C42 H42B 109.5 . .
H42A C42 H42B 109.5 . .
Si4 C42 H42C 109.5 . .
H42A C42 H42C 109.5 . .
H42B C42 H42C 109.5 . .
Si4 C43 H43A 109.5 . .
Si4 C43 H43B 109.5 . .
H43A C43 H43B 109.5 . .
Si4 C43 H43C 109.5 . .
H43A C43 H43C 109.5 . .
H43B C43 H43C 109.5 . .
Si5 C2 Si7 110.86(13) . .
Si5 C2 Si8 107.98(13) . .
Si7 C2 Si8 112.08(13) . .
Si5 C2 Si6 104.58(13) . .
Si7 C2 Si6 110.44(13) . .
Si8 C2 Si6 110.62(13) . .
C2 Si5 Si5 119.70(10) . 2_566
C2 Si5 H5B 109.0(10) . .
Si5 Si5 H5B 107.3(10) 2_566 .
C2 Si5 H5A 108.2(11) . .
Si5 Si5 H5A 106.4(10) 2_566 .
H5B Si5 H5A 105.3(15) . .
C62 Si6 C63 104.39(18) . .
C62 Si6 C61 107.10(15) . .
C63 Si6 C61 106.49(17) . .
C62 Si6 C2 113.26(14) . .
C63 Si6 C2 112.34(15) . .
C61 Si6 C2 112.66(13) . .
Si6 C61 H61A 109.5 . .
Si6 C61 H61B 109.5 . .
H61A C61 H61B 109.5 . .
Si6 C61 H61C 109.5 . .
H61A C61 H61C 109.5 . .
H61B C61 H61C 109.5 . .
Si6 C62 H62A 109.5 . .
Si6 C62 H62B 109.5 . .
H62A C62 H62B 109.5 . .
Si6 C62 H62C 109.5 . .
H62A C62 H62C 109.5 . .
H62B C62 H62C 109.5 . .
Si6 C63 H63A 109.5 . .
Si6 C63 H63B 109.5 . .
H63A C63 H63B 109.5 . .
Si6 C63 H63C 109.5 . .
H63A C63 H63C 109.5 . .
H63B C63 H63C 109.5 . .
C73 Si7 C72 106.26(17) . .
C73 Si7 C71 106.19(16) . .
C72 Si7 C71 106.30(16) . .
C73 Si7 C2 112.02(14) . .
C72 Si7 C2 112.48(14) . .
C71 Si7 C2 113.08(13) . .
Si7 C71 H71A 109.5 . .
Si7 C71 H71B 109.5 . .
H71A C71 H71B 109.5 . .
Si7 C71 H71C 109.5 . .
H71A C71 H71C 109.5 . .
H71B C71 H71C 109.5 . .
Si7 C72 H72A 109.5 . .
Si7 C72 H72B 109.5 . .
H72A C72 H72B 109.5 . .
Si7 C72 H72C 109.5 . .
H72A C72 H72C 109.5 . .
H72B C72 H72C 109.5 . .
Si7 C73 H73A 109.5 . .
Si7 C73 H73B 109.5 . .
H73A C73 H73B 109.5 . .
Si7 C73 H73C 109.5 . .
H73A C73 H73C 109.5 . .
H73B C73 H73C 109.5 . .
C83 Si8 C82 106.31(15) . .
C83 Si8 C81 106.59(15) . .
C82 Si8 C81 104.47(17) . .
C83 Si8 C2 112.90(14) . .
C82 Si8 C2 112.68(14) . .
C81 Si8 C2 113.23(13) . .
Si8 C81 H81A 109.5 . .
Si8 C81 H81B 109.5 . .
H81A C81 H81B 109.5 . .
Si8 C81 H81C 109.5 . .
H81A C81 H81C 109.5 . .
H81B C81 H81C 109.5 . .
Si8 C82 H82A 109.5 . .
Si8 C82 H82B 109.5 . .
H82A C82 H82B 109.5 . .
Si8 C82 H82C 109.5 . .
H82A C82 H82C 109.5 . .
H82B C82 H82C 109.5 . .
Si8 C83 H83A 109.5 . .
Si8 C83 H83B 109.5 . .
H83A C83 H83B 109.5 . .
Si8 C83 H83C 109.5 . .
H83A C83 H83C 109.5 . .
H83B C83 H83C 109.5 . .

loop_
_geom_bond_atom_site_label_1
_geom_bond_atom_site_label_2
_geom_bond_distance
_geom_bond_site_symmetry_2
C1 Si1 1.901(3) .
C1 Si2 1.904(3) .
C1 Si3 1.906(3) .
C1 Si4 1.916(3) .
Si1 Si1 2.3738(17) 2_665
Si1 H1B 1.43(2) .
Si1 H1A 1.40(2) .
Si2 C22 1.872(3) .
Si2 C23 1.880(3) .
Si2 C21 1.883(3) .
C21 H21A 0.9700 .
C21 H21B 0.9700 .
C21 H21C 0.9700 .
C22 H22A 0.9700 .
C22 H22B 0.9700 .
C22 H22C 0.9700 .
C23 H23A 0.9700 .
C23 H23B 0.9700 .
C23 H23C 0.9700 .
Si3 C32 1.869(3) .
Si3 C31 1.871(3) .
Si3 C33 1.872(3) .
C31 H31A 0.9700 .
C31 H31B 0.9700 .
C31 H31C 0.9700 .
C32 H32A 0.9700 .
C32 H32B 0.9700 .
C32 H32C 0.9700 .
C33 H33A 0.9700 .
C33 H33B 0.9700 .
C33 H33C 0.9700 .
Si4 C42 1.870(3) .
Si4 C41 1.877(3) .
Si4 C43 1.877(3) .
C41 H41A 0.9700 .
C41 H41B 0.9700 .
C41 H41C 0.9700 .
C42 H42A 0.9700 .
C42 H42B 0.9700 .
C42 H42C 0.9700 .
C43 H43A 0.9700 .
C43 H43B 0.9700 .
C43 H43C 0.9700 .
C2 Si5 1.897(3) .
C2 Si7 1.900(3) .
C2 Si8 1.906(3) .
C2 Si6 1.913(3) .
Si5 Si5 2.3776(17) 2_566
Si5 H5B 1.44(3) .
Si5 H5A 1.45(3) .
Si6 C62 1.870(3) .
Si6 C63 1.873(4) .
Si6 C61 1.877(3) .
C61 H61A 0.9700 .
C61 H61B 0.9700 .
C61 H61C 0.9700 .
C62 H62A 0.9700 .
C62 H62B 0.9700 .
C62 H62C 0.9700 .
C63 H63A 0.9700 .
C63 H63B 0.9700 .
C63 H63C 0.9700 .
Si7 C73 1.875(3) .
Si7 C72 1.878(3) .
Si7 C71 1.886(3) .
C71 H71A 0.9700 .
C71 H71B 0.9700 .
C71 H71C 0.9700 .
C72 H72A 0.9700 .
C72 H72B 0.9700 .
C72 H72C 0.9700 .
C73 H73A 0.9700 .
C73 H73B 0.9700 .
C73 H73C 0.9700 .
Si8 C83 1.871(3) .
Si8 C82 1.876(3) .
Si8 C81 1.878(3) .
C81 H81A 0.9700 .
C81 H81B 0.9700 .
C81 H81C 0.9700 .
C82 H82A 0.9700 .
C82 H82B 0.9700 .
C82 H82C 0.9700 .
C83 H83A 0.9700 .
C83 H83B 0.9700 .
C83 H83C 0.9700 .

loop_
_geom_torsion_atom_site_label_1
_geom_torsion_atom_site_label_2
_geom_torsion_atom_site_label_3
_geom_torsion_atom_site_label_4
_geom_torsion
_geom_torsion_site_symmetry_4
Si2 C1 Si1 Si1 -39.31(16) 2_665
Si3 C1 Si1 Si1 83.07(13) 2_665
Si4 C1 Si1 Si1 -158.53(8) 2_665
Si1 C1 Si2 C22 78.47(17) .
Si3 C1 Si2 C22 -41.82(18) .
Si4 C1 Si2 C22 -166.80(14) .
Si1 C1 Si2 C23 -160.56(15) .
Si3 C1 Si2 C23 79.15(18) .
Si4 C1 Si2 C23 -45.83(19) .
Si1 C1 Si2 C21 -40.36(18) .
Si3 C1 Si2 C21 -160.64(14) .
Si4 C1 Si2 C21 74.37(17) .
Si1 C1 Si3 C32 77.12(17) .
Si2 C1 Si3 C32 -161.16(15) .
Si4 C1 Si3 C32 -36.34(19) .
Si1 C1 Si3 C31 -40.65(18) .
Si2 C1 Si3 C31 81.07(17) .
Si4 C1 Si3 C31 -154.12(14) .
Si1 C1 Si3 C33 -162.12(14) .
Si2 C1 Si3 C33 -40.40(18) .
Si4 C1 Si3 C33 84.41(17) .
Si1 C1 Si4 C42 -161.93(14) .
Si2 C1 Si4 C42 79.24(18) .
Si3 C1 Si4 C42 -45.86(19) .
Si1 C1 Si4 C41 -40.60(17) .
Si2 C1 Si4 C41 -159.43(14) .
Si3 C1 Si4 C41 75.47(17) .
Si1 C1 Si4 C43 77.81(17) .
Si2 C1 Si4 C43 -41.02(19) .
Si3 C1 Si4 C43 -166.12(16) .
Si7 C2 Si5 Si5 -40.27(16) 2_566
Si8 C2 Si5 Si5 82.86(14) 2_566
Si6 C2 Si5 Si5 -159.30(8) 2_566
Si5 C2 Si6 C62 -39.44(18) .
Si7 C2 Si6 C62 -158.75(15) .
Si8 C2 Si6 C62 76.58(18) .
Si5 C2 Si6 C63 78.53(18) .
Si7 C2 Si6 C63 -40.8(2) .
Si8 C2 Si6 C63 -165.45(16) .
Si5 C2 Si6 C61 -161.19(14) .
Si7 C2 Si6 C61 79.50(18) .
Si8 C2 Si6 C61 -45.17(18) .
Si5 C2 Si7 C73 78.97(18) .
Si8 C2 Si7 C73 -41.76(18) .
Si6 C2 Si7 C73 -165.59(14) .
Si5 C2 Si7 C72 -40.65(19) .
Si8 C2 Si7 C72 -161.39(15) .
Si6 C2 Si7 C72 74.78(18) .
Si5 C2 Si7 C71 -161.08(15) .
Si8 C2 Si7 C71 78.19(18) .
Si6 C2 Si7 C71 -45.65(19) .
Si5 C2 Si8 C83 -163.75(14) .
Si7 C2 Si8 C83 -41.37(18) .
Si6 C2 Si8 C83 82.37(17) .
Si5 C2 Si8 C82 75.78(17) .
Si7 C2 Si8 C82 -161.83(15) .
Si6 C2 Si8 C82 -38.10(18) .
Si5 C2 Si8 C81 -42.52(19) .
Si7 C2 Si8 C81 79.87(18) .
Si6 C2 Si8 C81 -156.40(16) .
